data_1562772
loop_
_publ_author_name
'Lesikar-Parrish, Leslie A.'
'Neilson, Robert H.'
'Richards, Anne F.'

_publ_section_title
;
 Metal arsonate polymers of Cd, Zn, Ag and Pb supported by
 4-aminophenylarsonic acid
;
_journal_name_full 'Journal of Solid State Chemistry'
_journal_page_first 424
_journal_page_last 432
_journal_paper_doi 10.1016/j.jssc.2012.10.027
_journal_volume 198
_journal_year 2013
_chemical_formula_sum 'C6 H8 As N3 O9 Pb'
_chemical_formula_weight 548.26
_chemical_name_common p-arsanilicacid,Pb(NO3)2
_space_group_IT_number 60
_space_group_name_Hall '-P 2n 2ab'
_space_group_name_H-M_alt 'P b c n'
_symmetry_cell_setting orthorhombic
_symmetry_space_group_name_H-M 'P b c n'
_atom_sites_solution_hydrogens geom
_atom_sites_solution_primary direct
_atom_sites_solution_secondary difmap
_cell_angle_alpha 90.00
_cell_angle_beta 90.00
_cell_angle_gamma 90.00
_cell_formula_units_Z 8
_cell_length_a 14.930(3)
_cell_length_b 7.0687(15)
_cell_length_c 23.611(5)
_cell_measurement_reflns_used 3639
_cell_measurement_temperature 298(2)
_cell_measurement_theta_max 28.1435
_cell_measurement_theta_min 2.7285
_cell_volume 2491.8(9)
_computing_cell_refinement 'Bruker SAINT+ v. 6.36a'
_computing_data_collection 'Bruker SMART v. 5.626'
_computing_data_reduction 'Bruker SAINT+ v. 6.36a'
_computing_molecular_graphics 'XP, Bruker SHELXTL v. 6.12'
_computing_publication_material 'XCIF, Bruker SHELXTL v. 6.12'
_computing_structure_refinement 'XL, Bruker SHELXTL v. 6.12'
_computing_structure_solution 'XS, Bruker SHELXTL v. 6.12'
_diffrn_ambient_temperature 298(2)
_diffrn_measured_fraction_theta_full 0.998
_diffrn_measured_fraction_theta_max 0.998
_diffrn_measurement_device_type 'Bruker Smart 1000'
_diffrn_measurement_method \w
_diffrn_radiation_monochromator graphite
_diffrn_radiation_source 'normal-focus sealed tube'
_diffrn_radiation_type MoK\a
_diffrn_radiation_wavelength 0.71073
_diffrn_reflns_av_R_equivalents 0.0557
_diffrn_reflns_av_sigmaI/netI 0.0458
_diffrn_reflns_limit_h_max 17
_diffrn_reflns_limit_h_min -15
_diffrn_reflns_limit_k_max 8
_diffrn_reflns_limit_k_min -8
_diffrn_reflns_limit_l_max 28
_diffrn_reflns_limit_l_min -25
_diffrn_reflns_number 12097
_diffrn_reflns_theta_full 25.25
_diffrn_reflns_theta_max 25.25
_diffrn_reflns_theta_min 2.20
_exptl_absorpt_coefficient_mu 16.228
_exptl_absorpt_correction_T_max 0.7373
_exptl_absorpt_correction_T_min 0.0783
_exptl_absorpt_correction_type multi-scan
_exptl_absorpt_process_details 'SADABS: SAINT+, 2001'
_exptl_crystal_colour colorless
_exptl_crystal_density_diffrn 2.923
_exptl_crystal_density_method 'not measured'
_exptl_crystal_description plate
_exptl_crystal_F_000 2016
_exptl_crystal_size_max 0.32
_exptl_crystal_size_mid 0.09
_exptl_crystal_size_min 0.02
_refine_diff_density_max 1.427
_refine_diff_density_min -0.935
_refine_diff_density_rms 0.212
_refine_ls_extinction_method none
_refine_ls_goodness_of_fit_ref 1.134
_refine_ls_hydrogen_treatment constr
_refine_ls_matrix_type full
_refine_ls_number_parameters 183
_refine_ls_number_reflns 2254
_refine_ls_number_restraints 0
_refine_ls_restrained_S_all 1.134
_refine_ls_R_factor_all 0.0609
_refine_ls_R_factor_gt 0.0335
_refine_ls_shift/su_max 0.002
_refine_ls_shift/su_mean 0.000
_refine_ls_structure_factor_coef Fsqd
_refine_ls_weighting_details 'calc w=1/[\s^2^(Fo^2^)+(0.0372P)^2^+18.9622P] where P=(Fo^2^+2Fc^2^)/3'
_refine_ls_weighting_scheme calc
_refine_ls_wR_factor_gt 0.0780
_refine_ls_wR_factor_ref 0.1017
_reflns_number_gt 1571
_reflns_number_total 2254
_reflns_threshold_expression >2sigma(I)
_cod_data_source_file JSSC-2013-198-424.cif
_cod_data_source_block 5
_cod_depositor_comments
;
The following automatic conversions were performed:

data item '_symmetry_cell_setting' value 'Orthorhombic' was changed
to 'orthorhombic' in accordance with the built-in table derived from
the CIF Core dictionary named 'cif_core.dic' version 2.4.5 last
updated on 2014-11-21.

Automatic conversion script
Id: cif_fix_values 8369 2020-08-20 11:38:08Z andrius 
;
_cod_database_code 1562772

loop_
_symmetry_equiv_pos_as_xyz
'x, y, z'
'-x+1/2, -y+1/2, z+1/2'
'x+1/2, -y+1/2, -z'
'-x, y, -z+1/2'
'-x, -y, -z'
'x-1/2, y-1/2, -z-1/2'
'-x-1/2, y-1/2, z'
'x, -y, z-1/2'

loop_
_atom_site_label
_atom_site_type_symbol
_atom_site_fract_x
_atom_site_fract_y
_atom_site_fract_z
_atom_site_U_iso_or_equiv
_atom_site_adp_type
_atom_site_occupancy
_atom_site_symmetry_multiplicity
_atom_site_calc_flag
_atom_site_refinement_flags
_atom_site_disorder_assembly
_atom_site_disorder_group
Pb1 Pb 0.85917(2) 0.25015(6) 0.693403(16) 0.02719(16) Uani 1 1 d . . .
As1 As 0.82552(6) -0.12494(14) 0.58909(4) 0.0197(2) Uani 1 1 d . . .
N1 N 0.9405(6) 0.2034(12) 0.3634(4) 0.032(2) Uani 1 1 d . . .
H1A H 0.9002 0.1860 0.3361 0.038 Uiso 1 1 calc R . .
H1B H 0.9891 0.1346 0.3560 0.038 Uiso 1 1 calc R . .
H1C H 0.9554 0.3252 0.3649 0.038 Uiso 1 1 calc R . .
N2 N 0.6574(7) 0.1942(15) 0.7390(4) 0.042(3) Uani 1 1 d . . .
N3 N 1.0631(7) 0.3243(14) 0.6620(5) 0.042(3) Uani 1 1 d . . .
O3 O 0.8695(4) -0.3424(10) 0.5732(3) 0.0296(17) Uani 1 1 d . . .
H3 H 0.8355 -0.4254 0.5844 0.044 Uiso 1 1 calc R . .
O4 O 0.7000(5) 0.1161(11) 0.6985(3) 0.0358(18) Uani 1 1 d . . .
O1 O 0.8896(4) -0.0259(10) 0.6389(3) 0.0251(15) Uani 1 1 d . . .
O7 O 0.9948(5) 0.4026(11) 0.6370(3) 0.0403(19) Uani 1 1 d . . .
O9 O 1.0508(6) 0.1851(12) 0.6922(4) 0.044(2) Uani 1 1 d . . .
O5 O 0.6902(7) 0.3276(14) 0.7653(4) 0.066(3) Uani 1 1 d . . .
O2 O 0.7181(4) -0.1452(9) 0.6069(3) 0.0229(15) Uani 1 1 d . . .
O8 O 1.1369(6) 0.3910(15) 0.6518(6) 0.086(4) Uani 1 1 d . . .
O6 O 0.5853(7) 0.127(2) 0.7504(5) 0.109(5) Uani 1 1 d . . .
C5 C 0.9351(7) 0.2224(14) 0.4662(4) 0.026(2) Uani 1 1 d . . .
H5 H 0.9758 0.3218 0.4647 0.031 Uiso 1 1 calc R . .
C3 C 0.8389(6) 0.0014(15) 0.4175(5) 0.031(2) Uani 1 1 d . . .
H3A H 0.8164 -0.0460 0.3836 0.038 Uiso 1 1 calc R . .
C4 C 0.9026(6) 0.1451(14) 0.4175(4) 0.024(2) Uani 1 1 d . . .
C1 C 0.8462(6) 0.0041(15) 0.5184(4) 0.022(2) Uani 1 1 d . . .
C2 C 0.8104(7) -0.0681(15) 0.4680(4) 0.028(2) Uani 1 1 d . . .
H2 H 0.7674 -0.1631 0.4692 0.034 Uiso 1 1 calc R . .
C6 C 0.9073(6) 0.1524(15) 0.5175(4) 0.027(2) Uani 1 1 d . . .
H6 H 0.9290 0.2034 0.5511 0.032 Uiso 1 1 calc R . .

loop_
_atom_site_aniso_label
_atom_site_aniso_U_11
_atom_site_aniso_U_22
_atom_site_aniso_U_33
_atom_site_aniso_U_23
_atom_site_aniso_U_13
_atom_site_aniso_U_12
Pb1 0.0300(2) 0.0276(2) 0.0239(3) -0.00187(19) -0.00454(16) 0.00324(18)
As1 0.0201(5) 0.0195(5) 0.0194(5) 0.0012(4) 0.0016(4) -0.0006(4)
N1 0.039(5) 0.027(5) 0.030(5) 0.006(4) -0.001(4) 0.004(4)
N2 0.047(6) 0.051(7) 0.029(6) -0.001(5) 0.009(5) -0.012(5)
N3 0.042(6) 0.024(5) 0.060(7) 0.002(5) -0.015(5) -0.001(4)
O3 0.026(4) 0.023(4) 0.039(5) 0.002(4) 0.006(3) -0.005(3)
O4 0.050(5) 0.038(4) 0.020(4) -0.006(4) 0.013(3) -0.002(4)
O1 0.027(3) 0.032(4) 0.017(4) 0.002(3) -0.001(3) -0.001(3)
O7 0.043(4) 0.036(5) 0.041(5) 0.006(4) -0.008(4) 0.003(4)
O9 0.053(5) 0.034(5) 0.045(5) 0.002(4) -0.015(4) 0.002(4)
O5 0.085(7) 0.070(7) 0.042(6) -0.034(5) 0.004(5) -0.013(6)
O2 0.021(3) 0.025(4) 0.022(4) 0.003(3) -0.001(3) -0.001(3)
O8 0.043(5) 0.051(6) 0.164(13) 0.027(8) 0.003(6) -0.010(5)
O6 0.060(7) 0.174(13) 0.094(9) -0.068(9) 0.045(6) -0.052(8)
C5 0.026(5) 0.027(6) 0.024(5) 0.008(5) 0.016(4) 0.000(4)
C3 0.032(6) 0.029(6) 0.034(6) 0.002(5) -0.002(5) 0.000(5)
C4 0.021(5) 0.028(6) 0.024(6) 0.005(5) 0.002(4) 0.004(4)
C1 0.026(5) 0.022(5) 0.018(5) 0.001(4) -0.003(4) -0.001(4)
C2 0.031(6) 0.034(6) 0.020(6) 0.000(4) -0.002(5) -0.010(4)
C6 0.025(5) 0.031(6) 0.024(6) -0.004(5) -0.005(4) -0.003(5)

loop_
_atom_type_symbol
_atom_type_description
_atom_type_scat_dispersion_real
_atom_type_scat_dispersion_imag
_atom_type_scat_source
C C 0.0033 0.0016 'International Tables Vol C Tables 4.2.6.8 and 6.1.1.4'
H H 0.0000 0.0000 'International Tables Vol C Tables 4.2.6.8 and 6.1.1.4'
N N 0.0061 0.0033 'International Tables Vol C Tables 4.2.6.8 and 6.1.1.4'
O O 0.0106 0.0060 'International Tables Vol C Tables 4.2.6.8 and 6.1.1.4'
As As 0.0499 2.0058 'International Tables Vol C Tables 4.2.6.8 and 6.1.1.4'
Pb Pb -3.3944 10.1111 'International Tables Vol C Tables 4.2.6.8 and 6.1.1.4'

loop_
_geom_angle_atom_site_label_1
_geom_angle_atom_site_label_2
_geom_angle_atom_site_label_3
_geom_angle
_geom_angle_site_symmetry_1
_geom_angle_site_symmetry_3
O1 Pb1 O2 83.5(2) . 7_765
O1 Pb1 O4 84.2(2) . .
O2 Pb1 O4 73.4(2) 7_765 .
O1 Pb1 O7 85.2(2) . .
O2 Pb1 O7 79.6(2) 7_765 .
O4 Pb1 O7 151.9(2) . .
O1 Pb1 O4 149.3(2) . 7_765
O2 Pb1 O4 66.5(2) 7_765 7_765
O4 Pb1 O4 92.75(14) . 7_765
O7 Pb1 O4 83.4(2) . 7_765
O2 As1 O1 114.2(3) . .
O2 As1 O3 110.3(3) . .
O1 As1 O3 108.1(3) . .
O2 As1 C1 114.4(3) . .
O1 As1 C1 108.7(4) . .
O3 As1 C1 100.0(4) . .
C4 N1 H1A 109.5 . .
C4 N1 H1B 109.5 . .
H1A N1 H1B 109.5 . .
C4 N1 H1C 109.5 . .
H1A N1 H1C 109.5 . .
H1B N1 H1C 109.5 . .
O6 N2 O5 123.0(11) . .
O6 N2 O4 116.1(10) . .
O5 N2 O4 120.9(10) . .
O8 N3 O9 123.9(10) . .
O8 N3 O7 116.9(10) . .
O9 N3 O7 119.1(9) . .
As1 O3 H3 109.5 . .
N2 O4 Pb1 109.8(6) . .
N2 O4 Pb1 106.3(6) . 7_755
Pb1 O4 Pb1 130.3(3) . 7_755
As1 O1 Pb1 127.9(3) . .
N3 O7 Pb1 101.4(6) . .
As1 O2 Pb1 133.4(3) . 7_755
C4 C5 C6 119.5(9) . .
C4 C5 H5 120.3 . .
C6 C5 H5 120.3 . .
C2 C3 C4 118.5(10) . .
C2 C3 H3A 120.8 . .
C4 C3 H3A 120.8 . .
C5 C4 C3 122.5(9) . .
C5 C4 N1 119.3(9) . .
C3 C4 N1 118.1(9) . .
C6 C1 C2 120.9(9) . .
C6 C1 As1 118.3(7) . .
C2 C1 As1 120.2(7) . .
C3 C2 C1 119.7(9) . .
C3 C2 H2 120.2 . .
C1 C2 H2 120.2 . .
C5 C6 C1 118.9(9) . .
C5 C6 H6 120.5 . .
C1 C6 H6 120.5 . .

loop_
_geom_bond_atom_site_label_1
_geom_bond_atom_site_label_2
_geom_bond_distance
_geom_bond_site_symmetry_2
Pb1 O1 2.381(7) .
Pb1 O2 2.460(6) 7_765
Pb1 O4 2.561(7) .
Pb1 O7 2.653(8) .
Pb1 O4 2.736(8) 7_765
As1 O2 1.664(6) .
As1 O1 1.670(6) .
As1 O3 1.714(7) .
As1 C1 1.928(10) .
N1 C4 1.458(13) .
N1 H1A 0.8900 .
N1 H1B 0.8900 .
N1 H1C 0.8900 .
N2 O6 1.208(12) .
N2 O5 1.231(12) .
N2 O4 1.274(12) .
N3 O8 1.222(12) .
N3 O9 1.228(12) .
N3 O7 1.302(11) .
O3 H3 0.8200 .
O4 Pb1 2.736(8) 7_755
O2 Pb1 2.460(6) 7_755
C5 C4 1.361(14) .
C5 C6 1.372(13) .
C5 H5 0.9300 .
C3 C2 1.358(14) .
C3 C4 1.392(14) .
C3 H3A 0.9300 .
C1 C6 1.390(13) .
C1 C2 1.399(13) .
C2 H2 0.9300 .
C6 H6 0.9300 .

loop_
_geom_torsion_atom_site_label_1
_geom_torsion_atom_site_label_2
_geom_torsion_atom_site_label_3
_geom_torsion_atom_site_label_4
_geom_torsion
_geom_torsion_site_symmetry_1
_geom_torsion_site_symmetry_2
_geom_torsion_site_symmetry_3
_geom_torsion_site_symmetry_4
O6 N2 O4 Pb1 -171.0(11) . . . .
O5 N2 O4 Pb1 7.1(13) . . . .
O6 N2 O4 Pb1 -25.7(13) . . . 7_755
O5 N2 O4 Pb1 152.4(10) . . . 7_755
O1 Pb1 O4 N2 161.9(7) . . . .
O2 Pb1 O4 N2 -113.2(7) 7_765 . . .
O7 Pb1 O4 N2 -129.8(7) . . . .
O4 Pb1 O4 N2 -48.7(8) 7_765 . . .
O1 Pb1 O4 Pb1 27.7(3) . . . 7_755
O2 Pb1 O4 Pb1 112.6(4) 7_765 . . 7_755
O7 Pb1 O4 Pb1 96.0(6) . . . 7_755
O4 Pb1 O4 Pb1 177.06(17) 7_765 . . 7_755
O2 As1 O1 Pb1 -45.7(5) . . . .
O3 As1 O1 Pb1 -169.0(4) . . . .
C1 As1 O1 Pb1 83.4(5) . . . .
O2 Pb1 O1 As1 -32.9(4) 7_765 . . .
O4 Pb1 O1 As1 41.1(4) . . . .
O7 Pb1 O1 As1 -112.9(4) . . . .
O4 Pb1 O1 As1 -44.6(7) 7_765 . . .
O8 N3 O7 Pb1 -167.8(10) . . . .
O9 N3 O7 Pb1 15.2(11) . . . .
O1 Pb1 O7 N3 -76.0(6) . . . .
O2 Pb1 O7 N3 -160.3(6) 7_765 . . .
O4 Pb1 O7 N3 -144.1(6) . . . .
O4 Pb1 O7 N3 132.5(6) 7_765 . . .
O1 As1 O2 Pb1 -44.5(6) . . . 7_755
O3 As1 O2 Pb1 77.5(5) . . . 7_755
C1 As1 O2 Pb1 -170.6(5) . . . 7_755
C6 C5 C4 C3 2.7(15) . . . .
C6 C5 C4 N1 -172.4(9) . . . .
C2 C3 C4 C5 -2.2(15) . . . .
C2 C3 C4 N1 172.9(9) . . . .
O2 As1 C1 C6 129.1(7) . . . .
O1 As1 C1 C6 0.1(9) . . . .
O3 As1 C1 C6 -113.0(8) . . . .
O2 As1 C1 C2 -60.1(9) . . . .
O1 As1 C1 C2 170.9(7) . . . .
O3 As1 C1 C2 57.7(8) . . . .
C4 C3 C2 C1 -0.7(15) . . . .
C6 C1 C2 C3 3.1(15) . . . .
As1 C1 C2 C3 -167.4(8) . . . .
C4 C5 C6 C1 -0.2(15) . . . .
C2 C1 C6 C5 -2.6(15) . . . .
As1 C1 C6 C5 168.1(7) . . . .
